data_2016542
loop_
_publ_author_name
'Kowalska, Alicja'
'Pluta, Krystian'
'Suwi\'nska, Kinga'

_publ_section_title
;
 2,6-Dimethoxy-7,9-dimethylpurinium iodide hemihydrate
;
_journal_coeditor_code GD3189
_journal_issue 4
_journal_name_full 'Acta Crystallographica Section C'
_journal_page_first o211
_journal_page_last o213
_journal_paper_doi 10.1107/S0108270108005957
_journal_volume 64
_journal_year 2008
_chemical_formula_iupac 'C9 H13 N4 O2 +, I -, 0.5H2 O'
_chemical_formula_moiety 'C9 H13 N4 O2 +, I -, 0.5(H2 O)'
_chemical_formula_sum 'C9 H14 I N4 O2.5'
_chemical_formula_weight 345.14
_chemical_name_systematic
;
2,6-dimethoxy-7,9-dimethylpurinium iodide hemihydrate
;
_space_group_IT_number 64
_symmetry_cell_setting orthorhombic
_symmetry_space_group_name_Hall '-C 2ac 2'
_symmetry_space_group_name_H-M 'C m c a'
_atom_sites_solution_hydrogens geom
_atom_sites_solution_primary direct
_atom_sites_solution_secondary difmap
_audit_creation_method SHELXL-97
_cell_angle_alpha 90.00
_cell_angle_beta 90.00
_cell_angle_gamma 90.00
_cell_formula_units_Z 8
_cell_length_a 6.9841(2)
_cell_length_b 13.0977(4)
_cell_length_c 28.3695(8)
_cell_measurement_reflns_used 15312
_cell_measurement_temperature 100(2)
_cell_measurement_theta_max 34.97
_cell_measurement_theta_min 2.55
_cell_volume 2595.12(13)
_computing_cell_refinement 'Denzo and Scalepack (Otwinowski & Minor, 1997)'
_computing_data_collection 'COLLECT (Nonius, 1998)'
_computing_data_reduction 'Denzo and Scalepack (Otwinowski & Minor, 1997)'
_computing_molecular_graphics 'ORTEPIII (Burnett & Johnson, 1996) and X-Seed (Barbour, 2001)'
_computing_publication_material 'publCIF (Westrip, 2008)'
_computing_structure_refinement 'SHELXL97 (Sheldrick, 2008)'
_computing_structure_solution 'SHELXS97 (Sheldrick, 2008)'
_diffrn_ambient_temperature 100(2)
_diffrn_detector_area_resol_mean 8.3
_diffrn_measured_fraction_theta_full 0.984
_diffrn_measured_fraction_theta_max 0.984
_diffrn_measurement_device_type 'Bruker KappaAPEXII'
_diffrn_measurement_method 'CCD rotation images'
_diffrn_radiation_monochromator graphite
_diffrn_radiation_source 'Enraf-Nonius FR590'
_diffrn_radiation_type MoK\a
_diffrn_radiation_wavelength 0.71073
_diffrn_reflns_av_R_equivalents 0.064
_diffrn_reflns_av_sigmaI/netI 0.0358
_diffrn_reflns_limit_h_max 11
_diffrn_reflns_limit_h_min -11
_diffrn_reflns_limit_k_max 16
_diffrn_reflns_limit_k_min -21
_diffrn_reflns_limit_l_max 45
_diffrn_reflns_limit_l_min -45
_diffrn_reflns_number 15312
_diffrn_reflns_theta_full 34.98
_diffrn_reflns_theta_max 34.98
_diffrn_reflns_theta_min 2.87
_exptl_absorpt_coefficient_mu 2.467
_exptl_absorpt_correction_T_max 0.8284
_exptl_absorpt_correction_T_min 0.6405
_exptl_absorpt_correction_type analytical
_exptl_absorpt_process_details '(Alcock, 1970)'
_exptl_crystal_colour colourless
_exptl_crystal_density_diffrn 1.767
_exptl_crystal_density_method 'not measured'
_exptl_crystal_description block
_exptl_crystal_F_000 1352
_exptl_crystal_size_max 0.21
_exptl_crystal_size_mid 0.15
_exptl_crystal_size_min 0.08
_refine_diff_density_max 0.741
_refine_diff_density_min -0.991
_refine_ls_extinction_method none
_refine_ls_goodness_of_fit_ref 1.19
_refine_ls_hydrogen_treatment constr
_refine_ls_matrix_type full
_refine_ls_number_parameters 115
_refine_ls_number_reflns 2983
_refine_ls_number_restraints 0
_refine_ls_restrained_S_all 1.19
_refine_ls_R_factor_all 0.047
_refine_ls_R_factor_gt 0.041
_refine_ls_shift/su_max 0.000
_refine_ls_shift/su_mean 0.000
_refine_ls_structure_factor_coef Fsqd
_refine_ls_weighting_details 'calc w=1/[\s^2^(Fo^2^)+(0.0000P)^2^+10.7633P] where P=(Fo^2^+2Fc^2^)/3'
_refine_ls_weighting_scheme calc
_refine_ls_wR_factor_gt 0.080
_refine_ls_wR_factor_ref 0.082
_reflns_number_gt 2699
_reflns_number_total 2983
_reflns_threshold_expression >2\s(I)
_cod_data_source_file gd3189.cif
_cod_data_source_block II
_cod_original_sg_symbol_Hall '-C 2bc 2'
_cod_original_formula_sum 'C9 H14 I1 N4 O2.5'
_cod_database_code 2016542
_cod_database_fobs_code 2016542

loop_
_symmetry_equiv_pos_as_xyz
'x, y, z'
'-x, -y+1/2, z+1/2'
'x, -y, -z'
'-x+1/2, y, -z+1/2'
'x+1/2, y+1/2, z'
'-x+1/2, -y+1, z+1/2'
'x+1/2, -y+1/2, -z'
'-x+1, y+1/2, -z+1/2'
'-x, -y, -z'
'x, y-1/2, -z-1/2'
'-x, y, z'
'x-1/2, -y, z-1/2'
'-x+1/2, -y+1/2, -z'
'x+1/2, y, -z-1/2'
'-x+1/2, y+1/2, z'
'x, -y+1/2, z-1/2'

loop_
_atom_site_type_symbol
_atom_site_label
_atom_site_fract_x
_atom_site_fract_y
_atom_site_fract_z
_atom_site_U_iso_or_equiv
_atom_site_adp_type
_atom_site_calc_flag
_atom_site_refinement_flags
_atom_site_occupancy
C C2 0.0000 0.2494(2) 0.46713(10) 0.0220(6) Uani d S 1
C C4 0.0000 0.2970(2) 0.39276(10) 0.0193(5) Uani d S 1
C C5 0.0000 0.1980(2) 0.37747(10) 0.0178(5) Uani d S 1
C C6 0.0000 0.1214(2) 0.41236(10) 0.0191(5) Uani d S 1
C C8 0.0000 0.2955(3) 0.31546(11) 0.0253(6) Uani d S 1
H H8 0.0000 0.3178 0.2836 0.030 Uiso calc SR 1
C C21 0.0000 0.3702(2) 0.53004(11) 0.0244(6) Uani d S 1
H H21A -0.1061 0.4072 0.5152 0.037 Uiso calc PR 0.50
H H21B 0.1215 0.4027 0.5214 0.037 Uiso calc PR 0.50
H H21C -0.0154 0.3717 0.5644 0.037 Uiso calc PR 0.50
C C61 0.0000 -0.0529(2) 0.43593(11) 0.0248(6) Uani d S 1
H H61A -0.0146 -0.1206 0.4217 0.037 Uiso calc PR 0.50
H H61B -0.1066 -0.0403 0.4576 0.037 Uiso calc PR 0.50
H H61C 0.1212 -0.0500 0.4533 0.037 Uiso calc PR 0.50
C C71 0.0000 0.1102(3) 0.29729(12) 0.0391(11) Uani d S 1
H H71A 0.0892 0.0585 0.3092 0.059 Uiso calc PR 0.50
H H71B 0.0400 0.1316 0.2657 0.059 Uiso calc PR 0.50
H H71C -0.1292 0.0812 0.2958 0.059 Uiso calc PR 0.50
C C91 0.0000 0.4692(3) 0.35194(13) 0.0302(8) Uani d S 1
H H91A -0.1234 0.4947 0.3634 0.045 Uiso calc PR 0.50
H H91B 0.0203 0.4926 0.3195 0.045 Uiso calc PR 0.50
H H91C 0.1031 0.4951 0.3721 0.045 Uiso calc PR 0.50
N N1 0.0000 0.1489(2) 0.45736(9) 0.0203(5) Uani d S 1
N N3 0.0000 0.32885(19) 0.43801(9) 0.0183(4) Uani d S 1
N N7 0.0000 0.1986(2) 0.32894(9) 0.0221(5) Uani d S 1
N N9 0.0000 0.3578(2) 0.35306(9) 0.0204(5) Uani d S 1
O O2 0.0000 0.26578(18) 0.51398(8) 0.0252(5) Uani d S 1
O O6 0.0000 0.02437(17) 0.39915(8) 0.0229(5) Uani d S 1
O O1W 0.2500 0.4344(5) 0.2500 0.0463(16) Uani d SPG 0.50
H H1W 0.2900 0.3832 0.2657 0.069 Uiso d PG 0.25
H H2W 0.2135 0.4128 0.2232 0.069 Uiso d PG 0.25
I I1A 0.0000 0.26071(6) 0.17445(4) 0.02465(15) Uani d SP 0.80
I I1B 0.0000 0.2855(2) 0.17975(14) 0.0218(5) Uani d SP 0.20

loop_
_atom_site_aniso_label
_atom_site_aniso_U_11
_atom_site_aniso_U_22
_atom_site_aniso_U_33
_atom_site_aniso_U_12
_atom_site_aniso_U_13
_atom_site_aniso_U_23
C2 0.0341(16) 0.0177(13) 0.0141(11) 0.000 0.000 -0.0017(9)
C4 0.0216(13) 0.0178(12) 0.0186(12) 0.000 0.000 0.0013(9)
C5 0.0186(12) 0.0210(13) 0.0140(10) 0.000 0.000 0.0007(9)
C6 0.0218(13) 0.0185(12) 0.0171(11) 0.000 0.000 0.0020(9)
C8 0.0384(18) 0.0228(14) 0.0149(12) 0.000 0.000 0.0021(10)
C21 0.0334(17) 0.0208(14) 0.0191(13) 0.000 0.000 -0.0052(10)
C61 0.0395(19) 0.0172(13) 0.0176(12) 0.000 0.000 0.0027(10)
C71 0.080(3) 0.0215(15) 0.0162(13) 0.000 0.000 -0.0025(11)
C91 0.048(2) 0.0168(13) 0.0253(15) 0.000 0.000 0.0027(11)
N1 0.0252(13) 0.0199(11) 0.0157(10) 0.000 0.000 0.0009(8)
N3 0.0207(12) 0.0178(11) 0.0165(10) 0.000 0.000 0.0006(8)
N7 0.0328(14) 0.0199(11) 0.0135(10) 0.000 0.000 0.0012(8)
N9 0.0286(13) 0.0167(11) 0.0160(10) 0.000 0.000 0.0022(8)
O2 0.0421(15) 0.0183(10) 0.0153(9) 0.000 0.000 -0.0007(7)
O6 0.0366(14) 0.0160(9) 0.0162(9) 0.000 0.000 0.0005(7)
O1W 0.056(5) 0.042(3) 0.041(3) 0.000 0.001(3) 0.000
I1A 0.02620(18) 0.0259(3) 0.0218(2) 0.000 0.000 0.0048(2)
I1B 0.0147(5) 0.0324(15) 0.0184(9) 0.000 0.000 0.0076(9)

loop_
_atom_type_symbol
_atom_type_description
_atom_type_scat_dispersion_real
_atom_type_scat_dispersion_imag
_atom_type_scat_source
C C 0.0033 0.0016 'International Tables Vol C Tables 4.2.6.8 and 6.1.1.4'
H H 0.0000 0.0000 'International Tables Vol C Tables 4.2.6.8 and 6.1.1.4'
N N 0.0061 0.0033 'International Tables Vol C Tables 4.2.6.8 and 6.1.1.4'
O O 0.0106 0.0060 'International Tables Vol C Tables 4.2.6.8 and 6.1.1.4'
I I -0.4742 1.8119 'International Tables Vol C Tables 4.2.6.8 and 6.1.1.4'

loop_
_exptl_crystal_face_index_h
_exptl_crystal_face_index_k
_exptl_crystal_face_index_l
_exptl_crystal_face_perp_dist
1 0 0 0.0460
-1 0 0 0.1120
0 0 1 0.0820
0 0 -1 0.1300
0 1 0 0.0660
0 -1 0 0.0120

loop_
_geom_angle_atom_site_label_1
_geom_angle_atom_site_label_2
_geom_angle_atom_site_label_3
_geom_angle_site_symmetry_3
_geom_angle
_geom_angle_publ_flag
N3 C2 N1 . 129.7(3) y
N3 C2 O2 . 119.2(3) y
N1 C2 O2 . 111.1(3) y
N3 C4 C5 . 126.5(3) ?
N3 C4 N9 . 126.7(3) ?
C5 C4 N9 . 106.8(3) ?
C4 C5 N7 . 108.1(3) ?
C4 C5 C6 . 116.9(3) ?
N7 C5 C6 . 135.0(3) ?
O6 C6 N1 . 122.2(3) ?
O6 C6 C5 . 118.9(3) y
N1 C6 C5 . 118.9(3) ?
N7 C8 N9 . 110.6(3) ?
N7 C8 H8 . 124.7 ?
N9 C8 H8 . 124.7 ?
O2 C21 H21A . 109.5 ?
O2 C21 H21B . 109.5 ?
H21A C21 H21B . 109.5 ?
O2 C21 H21C . 109.5 ?
H21A C21 H21C . 109.5 ?
H21B C21 H21C . 109.5 ?
O6 C61 H61A . 109.5 ?
O6 C61 H61B . 109.5 ?
H61A C61 H61B . 109.5 ?
O6 C61 H61C . 109.5 ?
H61A C61 H61C . 109.5 ?
H61B C61 H61C . 109.5 ?
N7 C71 H71A . 109.5 ?
N7 C71 H71B . 109.5 ?
H71A C71 H71B . 109.5 ?
N7 C71 H71C . 109.5 ?
H71A C71 H71C . 109.5 ?
H71B C71 H71C . 109.5 ?
N9 C91 H91A . 109.5 ?
N9 C91 H91B . 109.5 ?
H91A C91 H91B . 109.5 ?
N9 C91 H91C . 109.5 ?
H91A C91 H91C . 109.5 ?
H91B C91 H91C . 109.5 ?
C6 N1 C2 . 117.7(3) y
C2 N3 C4 . 110.4(3) y
C8 N7 C5 . 107.1(3) y
C8 N7 C71 . 125.5(3) y
C5 N7 C71 . 127.4(3) y
C8 N9 C4 . 107.3(3) y
C8 N9 C91 . 126.2(3) y
C4 N9 C91 . 126.5(3) y
C2 O2 C21 . 117.6(2) y
C6 O6 C61 . 117.7(2) y
H1W O1W H2W . 107.7 ?
I1A O1W I1A 4 101.2(2) y
I1B O1W I1B 4 107.2(2) y
I1A O1W I1B 4 104.2(2) y

loop_
_geom_bond_atom_site_label_1
_geom_bond_atom_site_label_2
_geom_bond_distance
_geom_bond_publ_flag
C2 N3 1.329(4) no
C2 N1 1.344(4) no
C2 O2 1.346(4) no
C4 N3 1.350(4) no
C4 C5 1.368(4) no
C4 N9 1.380(4) no
C5 N7 1.377(4) no
C5 C6 1.409(4) ?
C6 O6 1.325(4) no
C6 N1 1.326(4) no
C8 N7 1.326(4) no
C8 N9 1.343(4) no
C8 H8 0.9500 ?
C21 O2 1.442(4) no
C21 H21A 0.9800 ?
C21 H21B 0.9800 ?
C21 H21C 0.9800 ?
C61 O6 1.454(4) no
C61 H61A 0.9800 ?
C61 H61B 0.9800 ?
C61 H61C 0.9800 ?
C71 N7 1.466(4) no
C71 H71A 0.9800 ?
C71 H71B 0.9800 ?
C71 H71C 0.9800 ?
C91 N9 1.459(4) no
C91 H91A 0.9800 ?
C91 H91B 0.9800 ?
C91 H91C 0.9800 ?
O1W H1W 0.85 ?
O1W H2W 0.85 ?

loop_
_geom_hbond_atom_site_label_D
_geom_hbond_atom_site_label_H
_geom_hbond_atom_site_label_A
_geom_hbond_site_symmetry_A
_geom_hbond_distance_DH
_geom_hbond_distance_HA
_geom_hbond_distance_DA
_geom_hbond_angle_DHA
C8 H8 O1W . 0.95 2.51 3.131(5) 123.3
C8 H8 I1B . 0.95 2.98 3.852(5) 153.9
O1W H2W I1A . 0.85 2.85 3.580(4) 145.5
O1W H2W I1B . 0.85 2.55 3.290(5) 145.4
O1W H1W I1A 4 0.85 2.76 3.580(4) 162.5
O1W H1W I1B 4 0.85 2.49 3.290(5) 157.4

loop_
_geom_torsion_atom_site_label_1
_geom_torsion_atom_site_label_2
_geom_torsion_atom_site_label_3
_geom_torsion_atom_site_label_4
_geom_torsion
N3 C4 C5 N7 180.0
N9 C4 C5 N7 0.0
N3 C4 C5 C6 0.0
N9 C4 C5 C6 180.0
C4 C5 C6 O6 180.0
N7 C5 C6 O6 0.0
C4 C5 C6 N1 0.0
N7 C5 C6 N1 180.0
O6 C6 N1 C2 180.0
C5 C6 N1 C2 0.0
N3 C2 N1 C6 0.0
O2 C2 N1 C6 180.0
N1 C2 N3 C4 0.0
O2 C2 N3 C4 180.0
C5 C4 N3 C2 0.0
N9 C4 N3 C2 180.0
N9 C8 N7 C5 0.0
N9 C8 N7 C71 180.0
C4 C5 N7 C8 0.0
C6 C5 N7 C8 180.0
C4 C5 N7 C71 180.0
C6 C5 N7 C71 0.0
N7 C8 N9 C4 0.0
N7 C8 N9 C91 180.0
N3 C4 N9 C8 180.0
C5 C4 N9 C8 0.0
N3 C4 N9 C91 0.0
C5 C4 N9 C91 180.0
N3 C2 O2 C21 0.0
N1 C2 O2 C21 180.0
N1 C6 O6 C61 0.0
C5 C6 O6 C61 180.0
